data_1562525
loop_
_publ_author_name
'Sun, Yan-Qiong'
'Liu, Qi'
'Zhong, Jie-Cen'
'Pan, Qun-Feng'
'Chen, Yi-Ping'

_publ_section_title
;
 Unique (3,8)-connected lanthanide arenedisulfonate metal-organic
 frameworks containing benzimidazole-5,6-dicarboxylic acid co-ligand:
 Syntheses, structures and luminescence
;
_journal_name_full 'Journal of Solid State Chemistry'
_journal_page_first 85
_journal_page_last 90
_journal_paper_doi 10.1016/j.jssc.2013.07.034
_journal_volume 206
_journal_year 2013
_chemical_formula_sum 'C14 H9 La N2 O8 S'
_chemical_formula_weight 504.20
_space_group_IT_number 2
_space_group_name_Hall '-P 1'
_space_group_name_H-M_alt 'P -1'
_symmetry_cell_setting triclinic
_symmetry_space_group_name_H-M 'P -1'
_atom_sites_solution_hydrogens geom
_atom_sites_solution_primary direct
_atom_sites_solution_secondary difmap
_audit_creation_method SHELXL-97
_cell_angle_alpha 99.17(3)
_cell_angle_beta 97.18(3)
_cell_angle_gamma 93.76(3)
_cell_formula_units_Z 2
_cell_length_a 7.5305(15)
_cell_length_b 9.7365(19)
_cell_length_c 10.379(2)
_cell_measurement_reflns_used 2816
_cell_measurement_temperature 293(2)
_cell_measurement_theta_max 27.5126
_cell_measurement_theta_min 3.1624
_cell_volume 742.5(3)
_computing_cell_refinement 'CrystalClear (Rigaku Corp., 2000)'
_computing_data_collection 'CrystalClear (Rigaku Corp., 2000)'
_computing_data_reduction 'CrystalClear (Rigaku Corp., 2000)'
_computing_structure_refinement 'SHELXL-97 (Sheldrick, 1997)'
_computing_structure_solution 'SHELXS-97 (Sheldrick, 1990)'
_diffrn_ambient_temperature 293(2)
_diffrn_detector_area_resol_mean 28.5714
_diffrn_measured_fraction_theta_full 0.946
_diffrn_measured_fraction_theta_max 0.946
_diffrn_measurement_device_type 'Saturn724 (2x2 bin mode)'
_diffrn_measurement_method dtprofit.ref
_diffrn_radiation_monochromator graphite
_diffrn_radiation_source 'fine-focus sealed tube'
_diffrn_radiation_type MoK\a
_diffrn_radiation_wavelength 0.71073
_diffrn_reflns_av_R_equivalents 0.0477
_diffrn_reflns_av_sigmaI/netI 0.0532
_diffrn_reflns_limit_h_max 8
_diffrn_reflns_limit_h_min -9
_diffrn_reflns_limit_k_max 12
_diffrn_reflns_limit_k_min -12
_diffrn_reflns_limit_l_max 13
_diffrn_reflns_limit_l_min -11
_diffrn_reflns_number 6132
_diffrn_reflns_theta_full 27.62
_diffrn_reflns_theta_max 27.62
_diffrn_reflns_theta_min 3.16
_exptl_absorpt_coefficient_mu 3.070
_exptl_absorpt_correction_type none
_exptl_crystal_colour colorless
_exptl_crystal_density_diffrn 2.255
_exptl_crystal_density_method 'not measured'
_exptl_crystal_description prism
_exptl_crystal_F_000 488
_exptl_crystal_size_max 0.2
_exptl_crystal_size_mid 0.2
_exptl_crystal_size_min 0.2
_refine_diff_density_max 2.141
_refine_diff_density_min -2.640
_refine_diff_density_rms 0.393
_refine_ls_extinction_method none
_refine_ls_goodness_of_fit_ref 1.144
_refine_ls_hydrogen_treatment mixed
_refine_ls_matrix_type full
_refine_ls_number_parameters 226
_refine_ls_number_reflns 3271
_refine_ls_number_restraints 0
_refine_ls_restrained_S_all 1.144
_refine_ls_R_factor_all 0.0508
_refine_ls_R_factor_gt 0.0475
_refine_ls_shift/su_max 0.000
_refine_ls_shift/su_mean 0.000
_refine_ls_structure_factor_coef Fsqd
_refine_ls_weighting_details 'calc w=1/[\s^2^(Fo^2^)+(0.0809P)^2^+5.6055P] where P=(Fo^2^+2Fc^2^)/3'
_refine_ls_weighting_scheme calc
_refine_ls_wR_factor_gt 0.1322
_refine_ls_wR_factor_ref 0.1457
_reflns_number_gt 3171
_reflns_number_total 3271
_reflns_threshold_expression >2sigma(I)
_cod_data_source_file JSSC-2013-206-85.cif
_cod_data_source_block 2
_cod_original_sg_symbol_H-M P-1
_cod_database_code 1562525

loop_
_symmetry_equiv_pos_as_xyz
'x, y, z'
'-x, -y, -z'

loop_
_atom_site_label
_atom_site_type_symbol
_atom_site_fract_x
_atom_site_fract_y
_atom_site_fract_z
_atom_site_U_iso_or_equiv
_atom_site_adp_type
_atom_site_occupancy
_atom_site_symmetry_multiplicity
_atom_site_calc_flag
_atom_site_refinement_flags
_atom_site_disorder_assembly
_atom_site_disorder_group
La La 0.31399(4) 0.08976(3) 0.87504(3) 0.01014(15) Uani 1 1 d . . .
S S 0.3450(2) 0.19315(16) 0.59561(15) 0.0150(3) Uani 1 1 d . . .
C1 C -0.0254(8) 0.8418(6) 0.8677(5) 0.0098(11) Uani 1 1 d . . .
C2 C 0.0230(9) 0.6937(6) 0.8671(6) 0.0104(11) Uani 1 1 d . . .
C3 C -0.1216(9) 0.5934(6) 0.8266(6) 0.0134(12) Uani 1 1 d . . .
H3A H -0.2373 0.6197 0.8081 0.016 Uiso 1 1 calc R . .
C4 C -0.0903(9) 0.4541(6) 0.8141(6) 0.0130(12) Uani 1 1 d . . .
C5 C 0.0834(9) 0.4121(6) 0.8465(6) 0.0106(11) Uani 1 1 d . . .
C6 C 0.2281(9) 0.5110(6) 0.8884(6) 0.0119(11) Uani 1 1 d . . .
H6A H 0.3425 0.4837 0.9104 0.014 Uiso 1 1 calc R . .
C7 C 0.2001(9) 0.6518(6) 0.8972(6) 0.0123(12) Uani 1 1 d . . .
C8 C 0.3643(9) 0.7497(6) 0.9530(5) 0.0106(11) Uani 1 1 d . . .
C9 C -0.0971(9) 0.2237(6) 0.7870(6) 0.0142(12) Uani 1 1 d . . .
H9A H -0.1416 0.1304 0.7662 0.017 Uiso 1 1 calc R . .
N1 N -0.1990(8) 0.3321(5) 0.7771(5) 0.0145(11) Uani 1 1 d . . .
H1A H -0.3129 0.3255 0.7517 0.017 Uiso 1 1 calc R . .
N2 N 0.0732(7) 0.2665(5) 0.8299(5) 0.0118(10) Uani 1 1 d . . .
O1W O 0.5417(7) -0.0482(6) 0.7572(5) 0.0219(10) Uani 1 1 d . . .
O1 O -0.1648(6) 0.8759(5) 0.9197(4) 0.0151(9) Uani 1 1 d . . .
O2 O 0.0595(6) 0.9206(4) 0.8073(4) 0.0138(9) Uani 1 1 d . . .
O3 O 0.5114(7) 0.6987(5) 0.9735(5) 0.0174(9) Uani 1 1 d . . .
O4 O 0.3543(6) 0.8816(4) 0.9860(4) 0.0125(9) Uani 1 1 d . . .
O5 O 0.4666(8) 0.1699(5) 0.4984(5) 0.0231(11) Uani 1 1 d . . .
O6 O 0.4400(6) 0.2565(5) 0.7274(5) 0.0163(9) Uani 1 1 d . . .
O7 O 0.2355(7) 0.0695(5) 0.6119(5) 0.0207(10) Uani 1 1 d . . .
C12 C 0.229(2) 0.3349(16) 0.5545(13) 0.013(3) Uiso 0.50 1 d P . .
C13 C 0.3266(19) 0.4677(14) 0.5762(12) 0.015(2) Uiso 0.50 1 d P . .
C11 C 0.0471(18) 0.3155(14) 0.5108(12) 0.014(2) Uiso 0.50 1 d P . .
C14 C 0.2367(19) 0.5819(14) 0.5511(13) 0.017(3) Uiso 0.50 1 d P . .
C14' C 0.0667(14) 0.5492(11) 0.5174(10) 0.0035(18) Uiso 0.50 1 d P . .
C11' C -0.0025(19) 0.2351(14) 0.4917(13) 0.017(3) Uiso 0.50 1 d P . .
C13' C 0.219(2) 0.4434(15) 0.5579(13) 0.019(3) Uiso 0.50 1 d P . .
C12' C 0.172(2) 0.3004(17) 0.5446(13) 0.016(3) Uiso 0.50 1 d P . .
C10 C -0.127(2) 0.3254(19) 0.4572(17) 0.081(4) Uiso 1 1 d . . .

loop_
_atom_site_aniso_label
_atom_site_aniso_U_11
_atom_site_aniso_U_22
_atom_site_aniso_U_33
_atom_site_aniso_U_23
_atom_site_aniso_U_13
_atom_site_aniso_U_12
La 0.0119(2) 0.0059(2) 0.0123(2) 0.00128(13) 0.00103(14) 0.00027(14)
S 0.0191(8) 0.0120(7) 0.0138(7) 0.0020(5) 0.0017(6) 0.0015(6)
C1 0.013(3) 0.008(3) 0.008(2) 0.000(2) 0.002(2) 0.001(2)
C2 0.017(3) 0.005(2) 0.010(3) 0.0020(19) 0.002(2) 0.003(2)
C3 0.015(3) 0.010(3) 0.015(3) 0.000(2) 0.002(2) 0.003(2)
C4 0.017(3) 0.011(3) 0.011(3) 0.003(2) 0.002(2) -0.002(2)
C5 0.017(3) 0.004(2) 0.010(3) 0.0000(19) -0.001(2) 0.002(2)
C6 0.014(3) 0.011(3) 0.010(3) 0.000(2) 0.002(2) 0.005(2)
C7 0.017(3) 0.007(3) 0.012(3) 0.001(2) 0.001(2) -0.002(2)
C8 0.016(3) 0.008(3) 0.006(2) -0.001(2) -0.001(2) -0.001(2)
C9 0.021(3) 0.006(3) 0.014(3) 0.000(2) 0.000(2) -0.001(2)
N1 0.014(3) 0.008(2) 0.020(3) -0.001(2) 0.000(2) -0.003(2)
N2 0.015(3) 0.006(2) 0.014(2) 0.0033(18) 0.0005(19) 0.0015(19)
O1W 0.025(3) 0.024(3) 0.018(2) 0.0015(19) 0.0024(19) 0.013(2)
O1 0.016(2) 0.012(2) 0.017(2) 0.0010(17) 0.0032(17) 0.0059(17)
O2 0.016(2) 0.0071(19) 0.017(2) 0.0031(16) 0.0001(17) -0.0023(16)
O3 0.015(2) 0.011(2) 0.024(2) -0.0008(18) -0.0004(18) 0.0023(17)
O4 0.015(2) 0.0065(19) 0.015(2) 0.0013(15) 0.0002(16) -0.0003(16)
O5 0.032(3) 0.019(2) 0.018(2) 0.0010(19) 0.006(2) 0.000(2)
O6 0.013(2) 0.015(2) 0.020(2) -0.0004(17) 0.0036(17) -0.0040(17)
O7 0.023(3) 0.016(2) 0.022(2) 0.0023(18) 0.0028(19) -0.0056(19)

loop_
_atom_type_symbol
_atom_type_description
_atom_type_scat_dispersion_real
_atom_type_scat_dispersion_imag
_atom_type_scat_source
C C 0.0033 0.0016 'International Tables Vol C Tables 4.2.6.8 and 6.1.1.4'
H H 0.0000 0.0000 'International Tables Vol C Tables 4.2.6.8 and 6.1.1.4'
N N 0.0061 0.0033 'International Tables Vol C Tables 4.2.6.8 and 6.1.1.4'
O O 0.0106 0.0060 'International Tables Vol C Tables 4.2.6.8 and 6.1.1.4'
S S 0.1246 0.1234 'International Tables Vol C Tables 4.2.6.8 and 6.1.1.4'
La La -0.2871 2.4523 'International Tables Vol C Tables 4.2.6.8 and 6.1.1.4'

loop_
_geom_angle_atom_site_label_1
_geom_angle_atom_site_label_2
_geom_angle_atom_site_label_3
_geom_angle
_geom_angle_site_symmetry_1
_geom_angle_site_symmetry_3
O2 La O4 69.51(15) 1_545 1_545
O2 La O1 80.16(16) 1_545 2_567
O4 La O1 71.62(15) 1_545 2_567
O2 La O3 153.28(16) 1_545 2_667
O4 La O3 107.76(15) 1_545 2_667
O1 La O3 74.03(16) 2_567 2_667
O2 La O1W 97.60(17) 1_545 .
O4 La O1W 74.25(16) 1_545 .
O1 La O1W 144.28(16) 2_567 .
O3 La O1W 107.33(17) 2_667 .
O2 La O6 125.13(15) 1_545 .
O4 La O6 147.92(15) 1_545 .
O1 La O6 134.66(15) 2_567 .
O3 La O6 71.90(15) 2_667 .
O1W La O6 75.41(16) . .
O2 La N2 82.83(16) 1_545 .
O4 La N2 139.96(16) 1_545 .
O1 La N2 75.66(15) 2_567 .
O3 La N2 84.21(16) 2_667 .
O1W La N2 139.82(16) . .
O6 La N2 71.99(16) . .
O2 La O7 73.42(15) 1_545 .
O4 La O7 122.85(15) 1_545 .
O1 La O7 140.56(16) 2_567 .
O3 La O7 124.16(15) 2_667 .
O1W La O7 69.30(16) . .
O6 La O7 52.91(14) . .
N2 La O7 72.47(16) . .
O2 La O4 140.30(14) 1_545 2_667
O4 La O4 71.16(16) 1_545 2_667
O1 La O4 92.61(15) 2_567 2_667
O3 La O4 49.36(14) 2_667 2_667
O1W La O4 66.34(15) . 2_667
O6 La O4 87.30(14) . 2_667
N2 La O4 133.38(15) . 2_667
O7 La O4 126.28(15) . 2_667
O2 La C8 158.94(15) 1_545 2_667
O4 La C8 91.63(15) 1_545 2_667
O1 La C8 85.11(16) 2_567 2_667
O3 La C8 24.33(17) 2_667 2_667
O1W La C8 85.64(17) . 2_667
O6 La C8 75.86(15) . 2_667
N2 La C8 108.06(17) . 2_667
O7 La C8 126.60(15) . 2_667
O4 La C8 25.32(15) 2_667 2_667
O2 La S 99.13(11) 1_545 .
O4 La S 141.30(11) 1_545 .
O1 La S 144.96(11) 2_567 .
O3 La S 98.06(12) 2_667 .
O1W La S 70.76(12) . .
O6 La S 26.55(10) . .
N2 La S 69.54(12) . .
O7 La S 26.37(10) . .
O4 La S 108.13(10) 2_667 .
C8 La S 101.57(12) 2_667 .
O2 La La 106.47(11) 1_545 2_657
O4 La La 37.12(10) 1_545 2_657
O1 La La 80.94(11) 2_567 2_657
O3 La La 76.41(11) 2_667 2_657
O1W La La 65.39(11) . 2_657
O6 La La 118.11(11) . 2_657
N2 La La 152.97(11) . 2_657
O7 La La 134.28(12) . 2_657
O4 La La 34.04(9) 2_667 2_657
C8 La La 55.98(12) 2_667 2_657
S La La 131.30(4) . 2_657
O5 S O7 115.4(3) . .
O5 S O6 112.2(3) . .
O7 S O6 107.3(3) . .
O5 S C12 104.4(5) . .
O7 S C12 116.6(6) . .
O6 S C12 100.1(5) . .
O5 S C12' 111.0(5) . .
O7 S C12' 100.4(6) . .
O6 S C12' 110.0(5) . .
C12 S C12' 16.6(5) . .
O5 S La 134.2(2) . .
O7 S La 55.1(2) . .
O6 S La 52.16(19) . .
C12 S La 120.0(4) . .
C12' S La 114.8(5) . .
O2 C1 O1 123.0(6) . .
O2 C1 C2 119.8(5) . .
O1 C1 C2 116.9(5) . .
C3 C2 C7 120.0(5) . .
C3 C2 C1 114.0(6) . .
C7 C2 C1 125.9(5) . .
C4 C3 C2 118.8(6) . .
C4 C3 H3A 120.6 . .
C2 C3 H3A 120.6 . .
N1 C4 C3 133.6(6) . .
N1 C4 C5 105.0(5) . .
C3 C4 C5 121.4(6) . .
C6 C5 N2 130.9(6) . .
C6 C5 C4 120.3(5) . .
N2 C5 C4 108.8(5) . .
C5 C6 C7 119.1(6) . .
C5 C6 H6A 120.5 . .
C7 C6 H6A 120.5 . .
C6 C7 C2 120.4(6) . .
C6 C7 C8 114.3(6) . .
C2 C7 C8 125.0(5) . .
O3 C8 O4 120.1(6) . .
O3 C8 C7 118.2(5) . .
O4 C8 C7 121.6(6) . .
O3 C8 La 57.3(3) . 2_667
O4 C8 La 63.8(3) . 2_667
C7 C8 La 165.4(4) . 2_667
N2 C9 N1 111.9(5) . .
N2 C9 H9A 124.1 . .
N1 C9 H9A 124.1 . .
C9 N1 C4 108.5(6) . .
C9 N1 H1A 125.7 . .
C4 N1 H1A 125.7 . .
C9 N2 C5 105.8(5) . .
C9 N2 La 121.7(4) . .
C5 N2 La 132.5(4) . .
C1 O1 La 147.1(4) . 2_567
C1 O2 La 132.9(4) . 1_565
C8 O3 La 98.3(4) . 2_667
C8 O4 La 138.1(4) . 1_565
C8 O4 La 90.8(4) . 2_667
La O4 La 108.84(16) 1_565 2_667
S O6 La 101.3(2) . .
S O7 La 98.5(2) . .
C12' C12 C13' 121(3) . .
C12' C12 C11 34(2) . .
C13' C12 C11 87.9(14) . .
C12' C12 C13 156(3) . .
C13' C12 C13 34.9(10) . .
C11 C12 C13 122.5(13) . .
C12' C12 S 86(3) . .
C13' C12 S 151.3(16) . .
C11 C12 S 119.9(12) . .
C13 C12 S 117.5(12) . .
C12' C12 C11' 13(2) . .
C13' C12 C11' 109.9(14) . .
C11 C12 C11' 22.1(7) . .
C13 C12 C11' 144.4(12) . .
S C12 C11' 98.1(9) . .
C13' C13 C14 71.2(15) . .
C13' C13 C12 47.8(14) . .
C14 C13 C12 118.7(13) . .
C13' C13 C12' 41.4(13) . .
C14 C13 C12' 112.4(11) . .
C12 C13 C12' 6.4(8) . .
C11' C11 C12' 102.8(19) . .
C11' C11 C12 119.2(18) . .
C12' C11 C12 16.8(11) . .
C11' C11 C10 72.9(15) . .
C12' C11 C10 175.1(17) . .
C12 C11 C10 166.7(15) . .
C11' C11 C14' 120.3(16) . 2_566
C12' C11 C14' 136.9(15) . 2_566
C12 C11 C14' 120.2(11) . 2_566
C10 C11 C14' 47.5(9) . 2_566
C11' C11 C13' 157.4(17) . .
C12' C11 C13' 54.9(12) . .
C12 C11 C13' 38.3(9) . .
C10 C11 C13' 129.3(13) . .
C14' C11 C13' 82.0(8) 2_566 .
C10 C14 C14' 58.6(11) 2_566 .
C10 C14 C13' 134.4(15) 2_566 .
C14' C14 C13' 77.2(11) . .
C10 C14 C13 166.6(15) 2_566 .
C14' C14 C13 111.8(12) . .
C13' C14 C13 34.6(8) . .
C10 C14' C14 59.8(11) 2_566 .
C10 C14' C14' 151.9(16) 2_566 2_566
C14 C14' C14' 148.3(15) . 2_566
C10 C14' C13' 112.3(12) 2_566 .
C14 C14' C13' 53.3(9) . .
C14' C14' C13' 95.4(11) 2_566 .
C10 C14' C11 54.3(10) 2_566 2_566
C14 C14' C11 113.3(10) . 2_566
C14' C14' C11 98.1(11) 2_566 2_566
C13' C14' C11 166.5(10) . 2_566
C11 C11' C10 72.2(15) . .
C11 C11' C12' 42.7(13) . .
C10 C11' C12' 114.9(14) . .
C11 C11' C12 38.7(13) . .
C10 C11' C12 110.7(12) . .
C12' C11' C12 4.7(8) . .
C13 C13' C12 97.3(19) . .
C13 C13' C14 74.1(15) . .
C12 C13' C14 169.0(17) . .
C13 C13' C12' 115.8(18) . .
C12 C13' C12' 18.5(10) . .
C14 C13' C12' 168.2(15) . .
C13 C13' C14' 123.6(17) . .
C12 C13' C14' 138.2(16) . .
C14 C13' C14' 49.5(9) . .
C12' C13' C14' 120.1(12) . .
C13 C13' C11 150.6(18) . .
C12 C13' C11 53.8(12) . .
C14 C13' C11 133.6(13) . .
C12' C13' C11 35.5(9) . .
C14' C13' C11 84.6(9) . .
C12 C12' C11 129(3) . .
C12 C12' C13' 41(2) . .
C11 C12' C13' 89.6(14) . .
C12 C12' C11' 162(3) . .
C11 C12' C11' 34.5(11) . .
C13' C12' C11' 124.0(13) . .
C12 C12' S 77(3) . .
C11 C12' S 153.2(17) . .
C13' C12' S 117.2(13) . .
C11' C12' S 118.8(11) . .
C12 C12' C13 18(2) . .
C11 C12' C13 112.1(14) . .
C13' C12' C13 22.8(8) . .
C11' C12' C13 146.2(12) . .
S C12' C13 94.7(9) . .
C14' C10 C14 61.6(12) 2_566 2_566
C14' C10 C11 78.3(12) 2_566 .
C14 C10 C11 138.6(17) 2_566 .
C14' C10 C11' 113.2(15) 2_566 .
C14 C10 C11' 169.0(17) 2_566 .
C11 C10 C11' 34.9(8) . .

loop_
_geom_bond_atom_site_label_1
_geom_bond_atom_site_label_2
_geom_bond_distance
_geom_bond_site_symmetry_2
La O2 2.400(4) 1_545
La O4 2.503(4) 1_545
La O1 2.516(5) 2_567
La O3 2.557(5) 2_667
La O1W 2.558(5) .
La O6 2.616(5) .
La N2 2.631(5) .
La O7 2.694(5) .
La O4 2.698(5) 2_667
La C8 3.005(6) 2_667
La S 3.2478(17) .
La La 4.2310(14) 2_657
S O5 1.447(5) .
S O7 1.459(5) .
S O6 1.480(5) .
S C12 1.763(14) .
S C12' 1.803(15) .
C1 O2 1.257(7) .
C1 O1 1.279(8) .
C1 C2 1.509(8) .
C2 C3 1.390(9) .
C2 C7 1.432(9) .
C3 C4 1.381(9) .
C3 H3A 0.9300 .
C4 N1 1.370(8) .
C4 C5 1.412(9) .
C5 C6 1.383(9) .
C5 N2 1.396(7) .
C6 C7 1.391(8) .
C6 H6A 0.9300 .
C7 C8 1.504(8) .
C8 O3 1.252(8) .
C8 O4 1.285(7) .
C8 La 3.005(6) 2_667
C9 N2 1.321(9) .
C9 N1 1.355(9) .
C9 H9A 0.9300 .
N1 H1A 0.8600 .
O1 La 2.516(5) 2_567
O2 La 2.400(4) 1_565
O3 La 2.557(5) 2_667
O4 La 2.503(4) 1_565
O4 La 2.698(5) 2_667
C12 C12' 0.516(16) .
C12 C13' 1.06(2) .
C12 C11 1.38(2) .
C12 C13 1.42(2) .
C12 C11' 1.92(2) .
C13 C13' 0.816(17) .
C13 C14 1.382(19) .
C13 C12' 1.90(2) .
C11 C11' 0.828(17) .
C11 C12' 0.99(2) .
C11 C10 1.38(2) .
C11 C14' 1.662(17) 2_566
C11 C13' 1.705(19) .
C14 C10 1.27(2) 2_566
C14 C14' 1.289(18) .
C14 C13' 1.360(19) .
C14' C10 1.25(2) 2_566
C14' C14' 1.32(2) 2_566
C14' C13' 1.654(18) .
C14' C11 1.662(17) 2_566
C11' C10 1.38(2) .
C11' C12' 1.42(2) .
C13' C12' 1.40(2) .
C10 C14' 1.25(2) 2_566
C10 C14 1.27(2) 2_566
